data_7228919
loop_
_publ_author_name
'Helttunen, Kaisa'
'Annala, Riia'
'Suhonen, Aku'
'Nauha, Elisa'
'Linnanto, Juha'
'Nissinen, Maija'

_publ_section_title
;
 Supramolecular chirality and symmetry breaking of fluoride complexes of
 achiral foldamers
;
_journal_name_full CrystEngComm
_journal_paper_doi 10.1039/C7CE01109A
_journal_year 2017
_chemical_formula_moiety 'C13 H11 N3 O3'
_chemical_formula_sum 'C13 H11 N3 O3'
_chemical_formula_weight 257.25
_chemical_name_common N-(2-aminophenyl)-2-nitrobenzamide
_space_group_crystal_system triclinic
_space_group_IT_number 2
_space_group_name_Hall '-P 1'
_space_group_name_H-M_alt 'P -1'
_symmetry_space_group_name_Hall '-P 1'
_symmetry_space_group_name_H-M 'P -1'
_atom_sites_solution_hydrogens mixed
_audit_creation_method SHELXL-2014/6
_audit_update_record
;
2017-08-04 deposited with the CCDC.
2017-08-16 downloaded from the CCDC.
;
_cell_angle_alpha 75.345(6)
_cell_angle_beta 77.944(6)
_cell_angle_gamma 65.998(6)
_cell_formula_units_Z 2
_cell_length_a 7.4377(4)
_cell_length_b 7.7862(4)
_cell_length_c 11.4106(8)
_cell_measurement_reflns_used 2570
_cell_measurement_temperature 123(2)
_cell_measurement_theta_max 76.0600
_cell_measurement_theta_min 6.3160
_cell_volume 579.81(7)
_computing_structure_refinement 'SHELXL-2014/6 (Sheldrick, 2014)'
_diffrn_ambient_temperature 123(2)
_diffrn_detector 'CCD plate'
_diffrn_detector_area_resol_mean 5.1977
_diffrn_detector_type Atlas
_diffrn_measured_fraction_theta_full 1.000
_diffrn_measured_fraction_theta_max 0.987
_diffrn_measurement_device 'four-circle diffractometer'
_diffrn_measurement_device_type 'SuperNova, Dual, Cu at zero, Atlas'
_diffrn_measurement_method '\w scans'
_diffrn_radiation_monochromator mirror
_diffrn_radiation_probe x-ray
_diffrn_radiation_type 'Cu K\a'
_diffrn_radiation_wavelength 1.54184
_diffrn_reflns_av_unetI/netI 0.0218
_diffrn_reflns_Laue_measured_fraction_full 1.000
_diffrn_reflns_Laue_measured_fraction_max 0.987
_diffrn_reflns_limit_h_max 9
_diffrn_reflns_limit_h_min -9
_diffrn_reflns_limit_k_max 9
_diffrn_reflns_limit_k_min -9
_diffrn_reflns_limit_l_max 14
_diffrn_reflns_limit_l_min -14
_diffrn_reflns_number 4132
_diffrn_reflns_point_group_measured_fraction_full 1.000
_diffrn_reflns_point_group_measured_fraction_max 0.987
_diffrn_reflns_theta_full 67.684
_diffrn_reflns_theta_max 76.779
_diffrn_reflns_theta_min 4.034
_diffrn_source 'sealed X-ray tube'
_diffrn_source_type 'SuperNova (Cu) X-ray Source'
_exptl_absorpt_coefficient_mu 0.902
_exptl_absorpt_correction_T_max 1.00000
_exptl_absorpt_correction_T_min 0.72339
_exptl_absorpt_correction_type multi-scan
_exptl_absorpt_process_details
;
CrysAlisPro, Agilent Technologies,
Version 1.171.37.31 (release 14-01-2014 CrysAlis171 .NET)
(compiled Jan 14 2014,18:38:05)
Empirical absorption correction using spherical harmonics,
 implemented in SCALE3 ABSPACK scaling algorithm.
Empirical absorption correction using spherical harmonics,
 implemented in SCALE3 ABSPACK scaling algorithm.
;
_exptl_crystal_colour colorless
_exptl_crystal_density_diffrn 1.473
_exptl_crystal_description plate
_exptl_crystal_F_000 268
_exptl_crystal_recrystallization_method 'Re-crystallisation from solvent: EtOAc'
_exptl_crystal_size_max 0.318
_exptl_crystal_size_mid 0.136
_exptl_crystal_size_min 0.059
_refine_diff_density_max 0.222
_refine_diff_density_min -0.252
_refine_diff_density_rms 0.051
_refine_ls_extinction_method none
_refine_ls_goodness_of_fit_ref 1.020
_refine_ls_hydrogen_treatment mixed
_refine_ls_matrix_type full
_refine_ls_number_parameters 182
_refine_ls_number_reflns 4132
_refine_ls_number_restraints 0
_refine_ls_restrained_S_all 1.020
_refine_ls_R_factor_all 0.0478
_refine_ls_R_factor_gt 0.0413
_refine_ls_shift/su_max 0.000
_refine_ls_shift/su_mean 0.000
_refine_ls_structure_factor_coef Fsqd
_refine_ls_weighting_details 'w=1/[\s^2^(Fo^2^)+(0.0773P)^2^+0.0542P] where P=(Fo^2^+2Fc^2^)/3'
_refine_ls_weighting_scheme calc
_refine_ls_wR_factor_gt 0.1119
_refine_ls_wR_factor_ref 0.1152
_reflns_Friedel_coverage 0.000
_reflns_number_gt 3470
_reflns_number_total 4132
_reflns_threshold_expression 'I > 2\s(I)'
_cod_data_source_file c7ce01109a2.cif
_cod_data_source_block 7
_cod_database_code 7228919
_shelx_space_group_comment
;
The symmetry employed for this shelxl refinement is uniquely defined
by the following loop, which should always be used as a source of
symmetry information in preference to the above space-group names.
They are only intended as comments.
;
_shelx_estimated_absorpt_t_min 0.763
_shelx_estimated_absorpt_t_max 0.949
_cell_oxdiff_twin_number 2
_shelxl_version_number 2014/6

loop_
_space_group_symop_operation_xyz
'x, y, z'
'-x, -y, -z'

loop_
_atom_site_label
_atom_site_type_symbol
_atom_site_fract_x
_atom_site_fract_y
_atom_site_fract_z
_atom_site_U_iso_or_equiv
_atom_site_adp_type
_atom_site_occupancy
_atom_site_site_symmetry_order
_atom_site_calc_flag
_atom_site_refinement_flags_posn
_atom_site_refinement_flags_adp
O1 O 0.6153(2) 0.1235(2) 0.42234(12) 0.0378(4) Uani 1 1 d . .
O2 O 0.63936(18) -0.03655(19) 0.28566(12) 0.0294(3) Uani 1 1 d . .
O3 O 0.68110(16) 0.27555(18) 0.09000(10) 0.0234(3) Uani 1 1 d . .
N1 N 0.5544(2) 0.0997(2) 0.33792(12) 0.0247(3) Uani 1 1 d . .
N2 N 0.48577(19) 0.2247(2) -0.01685(12) 0.0196(3) Uani 1 1 d . .
H2N H 0.369(3) 0.216(3) -0.0151(18) 0.024 Uiso 1 1 d . U
N3 N 0.8522(2) -0.1001(2) -0.01253(13) 0.0219(3) Uani 1 1 d . .
H3NA H 0.822(3) -0.043(3) 0.053(2) 0.026 Uiso 1 1 d . U
H3NB H 0.982(4) -0.168(3) -0.0201(19) 0.026 Uiso 1 1 d . U
C1 C 0.3647(2) 0.2431(2) 0.29983(14) 0.0210(3) Uani 1 1 d . .
C2 C 0.2083(3) 0.2953(3) 0.39079(14) 0.0255(4) Uani 1 1 d . .
H2 H 0.2252 0.2423 0.4743 0.031 Uiso 1 1 calc R U
C3 C 0.0256(3) 0.4275(3) 0.35651(16) 0.0275(4) Uani 1 1 d . .
H3 H -0.0847 0.4642 0.4169 0.033 Uiso 1 1 calc R U
C4 C 0.0046(2) 0.5058(3) 0.23418(16) 0.0263(4) Uani 1 1 d . .
H4 H -0.1194 0.5984 0.2113 0.032 Uiso 1 1 calc R U
C5 C 0.1640(2) 0.4494(2) 0.14494(14) 0.0228(3) Uani 1 1 d . .
H5 H 0.1474 0.5027 0.0615 0.027 Uiso 1 1 calc R U
C6 C 0.3473(2) 0.3162(2) 0.17644(14) 0.0199(3) Uani 1 1 d . .
C7 C 0.5224(2) 0.2688(2) 0.07959(14) 0.0192(3) Uani 1 1 d . .
C8 C 0.6219(2) 0.1904(2) -0.12541(13) 0.0190(3) Uani 1 1 d . .
C9 C 0.5664(2) 0.3134(3) -0.23488(15) 0.0227(3) Uani 1 1 d . .
H9 H 0.4460 0.4222 -0.2353 0.027 Uiso 1 1 calc R U
C10 C 0.6871(3) 0.2771(3) -0.34359(14) 0.0266(4) Uani 1 1 d . .
H10 H 0.6483 0.3589 -0.4188 0.032 Uiso 1 1 calc R U
C11 C 0.8649(3) 0.1201(3) -0.34141(15) 0.0268(4) Uani 1 1 d . .
H11 H 0.9480 0.0951 -0.4155 0.032 Uiso 1 1 calc R U
C12 C 0.9222(2) -0.0005(3) -0.23234(15) 0.0240(4) Uani 1 1 d . .
H12 H 1.0452 -0.1063 -0.2322 0.029 Uiso 1 1 calc R U
C13 C 0.8007(2) 0.0321(2) -0.12210(14) 0.0199(3) Uani 1 1 d . .

loop_
_atom_site_aniso_label
_atom_site_aniso_U_11
_atom_site_aniso_U_22
_atom_site_aniso_U_33
_atom_site_aniso_U_23
_atom_site_aniso_U_13
_atom_site_aniso_U_12
O1 0.0343(7) 0.0531(10) 0.0274(6) -0.0089(6) -0.0101(5) -0.0140(7)
O2 0.0259(6) 0.0221(6) 0.0378(7) -0.0054(5) -0.0028(5) -0.0073(5)
O3 0.0209(5) 0.0281(6) 0.0240(5) -0.0065(5) -0.0008(4) -0.0121(5)
N1 0.0243(7) 0.0277(8) 0.0220(6) -0.0013(6) -0.0016(5) -0.0122(6)
N2 0.0168(6) 0.0229(7) 0.0209(6) -0.0051(5) 0.0002(5) -0.0097(5)
N3 0.0194(7) 0.0230(8) 0.0252(7) -0.0052(6) -0.0028(5) -0.0094(6)
C1 0.0216(7) 0.0204(8) 0.0238(7) -0.0054(6) -0.0013(6) -0.0106(7)
C2 0.0289(8) 0.0271(9) 0.0218(7) -0.0059(6) 0.0011(6) -0.0128(7)
C3 0.0252(8) 0.0278(9) 0.0292(8) -0.0108(7) 0.0060(6) -0.0110(7)
C4 0.0208(7) 0.0240(9) 0.0329(8) -0.0067(7) -0.0007(6) -0.0075(7)
C5 0.0225(7) 0.0224(8) 0.0244(7) -0.0035(6) -0.0021(6) -0.0103(7)
C6 0.0205(7) 0.0193(8) 0.0229(7) -0.0057(6) 0.0000(6) -0.0107(6)
C7 0.0198(7) 0.0163(7) 0.0213(7) -0.0028(6) -0.0014(5) -0.0076(6)
C8 0.0193(7) 0.0218(8) 0.0202(7) -0.0068(6) 0.0004(5) -0.0115(6)
C9 0.0226(7) 0.0240(9) 0.0256(7) -0.0042(6) -0.0045(6) -0.0124(7)
C10 0.0321(9) 0.0325(10) 0.0208(7) -0.0028(7) -0.0030(6) -0.0190(8)
C11 0.0297(8) 0.0336(10) 0.0231(7) -0.0107(7) 0.0052(6) -0.0188(8)
C12 0.0205(7) 0.0264(9) 0.0284(8) -0.0104(7) 0.0028(6) -0.0118(7)
C13 0.0209(7) 0.0210(8) 0.0231(7) -0.0069(6) -0.0009(6) -0.0122(6)

loop_
_atom_type_symbol
_atom_type_description
_atom_type_scat_dispersion_real
_atom_type_scat_dispersion_imag
_atom_type_scat_source
C C 0.0181 0.0091 'International Tables Vol C Tables 4.2.6.8 and 6.1.1.4'
H H 0.0000 0.0000 'International Tables Vol C Tables 4.2.6.8 and 6.1.1.4'
N N 0.0311 0.0180 'International Tables Vol C Tables 4.2.6.8 and 6.1.1.4'
O O 0.0492 0.0322 'International Tables Vol C Tables 4.2.6.8 and 6.1.1.4'

loop_
_exptl_crystal_face_index_h
_exptl_crystal_face_index_k
_exptl_crystal_face_index_l
_exptl_crystal_face_perp_dist
_exptl_oxdiff_crystal_face_indexfrac_h
_exptl_oxdiff_crystal_face_indexfrac_k
_exptl_oxdiff_crystal_face_indexfrac_l
_exptl_oxdiff_crystal_face_x
_exptl_oxdiff_crystal_face_y
_exptl_oxdiff_crystal_face_z
0 0 7 0.0410 -0.0001 -0.0009 6.9988 0.9743 -0.1364 0.0045
0 0 -7 0.0180 0.0001 0.0009 -6.9988 -0.9743 0.1364 -0.0045
-1 -5 -2 0.0983 -1.0009 -5.0000 -2.0032 -0.0302 0.0874 -1.0089
0 5 2 0.0669 0.0005 4.9999 2.0033 0.0260 -0.3139 1.0387
0 -4 -2 0.0661 -0.0004 -3.9999 -2.0025 -0.0765 0.2589 -0.8312
-4 -3 0 0.1159 -4.0020 -3.0007 -0.0019 0.1347 -0.7410 -0.5034
4 0 -1 0.1206 4.0017 0.0007 -1.0001 -0.1225 0.9254 -0.1197
4 -1 1 0.0924 4.0016 -0.9996 0.9989 0.2064 0.9414 -0.3259
2 0 6 0.0598 2.0007 -0.0005 5.9988 0.8435 0.3361 -0.0557
0 1 7 0.0477 -0.0000 0.9991 6.9995 0.9238 -0.1913 0.2120
1 0 7 0.0377 1.0003 -0.0008 6.9987 0.9785 0.0901 -0.0253
2 -2 4 0.0631 2.0006 -2.0003 3.9978 0.6661 0.4850 -0.4719
-2 -1 6 0.0647 -2.0010 -1.0011 5.9984 0.8773 -0.5149 -0.1441

loop_
_geom_angle_atom_site_label_1
_geom_angle_atom_site_label_2
_geom_angle_atom_site_label_3
_geom_angle
O2 N1 O1 124.38(15)
O2 N1 C1 118.40(14)
O1 N1 C1 117.20(15)
C7 N2 C8 124.48(13)
C7 N2 H2N 119.1(13)
C8 N2 H2N 116.4(13)
C13 N3 H3NA 113.0(14)
C13 N3 H3NB 109.4(14)
H3NA N3 H3NB 107.7(19)
C2 C1 C6 123.04(15)
C2 C1 N1 117.23(14)
C6 C1 N1 119.70(14)
C1 C2 C3 118.21(15)
C1 C2 H2 120.9
C3 C2 H2 120.9
C4 C3 C2 120.08(15)
C4 C3 H3 120.0
C2 C3 H3 120.0
C3 C4 C5 120.35(16)
C3 C4 H4 119.8
C5 C4 H4 119.8
C6 C5 C4 120.78(15)
C6 C5 H5 119.6
C4 C5 H5 119.6
C5 C6 C1 117.52(14)
C5 C6 C7 120.01(14)
C1 C6 C7 122.24(14)
O3 C7 N2 124.82(14)
O3 C7 C6 121.51(14)
N2 C7 C6 113.65(13)
C9 C8 C13 121.06(14)
C9 C8 N2 118.11(14)
C13 C8 N2 120.75(14)
C10 C9 C8 119.99(16)
C10 C9 H9 120.0
C8 C9 H9 120.0
C11 C10 C9 119.43(15)
C11 C10 H10 120.3
C9 C10 H10 120.3
C12 C11 C10 120.69(15)
C12 C11 H11 119.7
C10 C11 H11 119.7
C11 C12 C13 120.65(16)
C11 C12 H12 119.7
C13 C12 H12 119.7
C8 C13 C12 118.16(15)
C8 C13 N3 121.34(13)
C12 C13 N3 120.35(15)

loop_
_geom_bond_atom_site_label_1
_geom_bond_atom_site_label_2
_geom_bond_distance
O1 N1 1.228(2)
O2 N1 1.223(2)
O3 C7 1.234(2)
N1 C1 1.468(2)
N2 C7 1.340(2)
N2 C8 1.4334(18)
N2 H2N 0.89(2)
N3 C13 1.413(2)
N3 H3NA 0.91(2)
N3 H3NB 0.89(2)
C1 C2 1.386(2)
C1 C6 1.391(2)
C2 C3 1.392(2)
C2 H2 0.9500
C3 C4 1.388(2)
C3 H3 0.9500
C4 C5 1.391(2)
C4 H4 0.9500
C5 C6 1.389(2)
C5 H5 0.9500
C6 C7 1.506(2)
C8 C9 1.392(2)
C8 C13 1.397(2)
C9 C10 1.389(2)
C9 H9 0.9500
C10 C11 1.388(3)
C10 H10 0.9500
C11 C12 1.385(2)
C11 H11 0.9500
C12 C13 1.401(2)
C12 H12 0.9500

loop_
_geom_hbond_atom_site_label_D
_geom_hbond_atom_site_label_H
_geom_hbond_atom_site_label_A
_geom_hbond_distance_DH
_geom_hbond_distance_HA
_geom_hbond_distance_DA
_geom_hbond_angle_DHA
_geom_hbond_site_symmetry_A
N2 H2N N3 0.89(2) 2.11(2) 2.9726(19) 161.1(19) 2_655
N3 H3NA O3 0.91(2) 2.38(2) 3.103(2) 136.6(18) .
N3 H3NB O3 0.89(2) 2.33(2) 3.1889(17) 163.3(19) 2_755

loop_
_geom_torsion_atom_site_label_1
_geom_torsion_atom_site_label_2
_geom_torsion_atom_site_label_3
_geom_torsion_atom_site_label_4
_geom_torsion
O2 N1 C1 C2 130.86(17)
O1 N1 C1 C2 -47.9(2)
O2 N1 C1 C6 -47.4(2)
O1 N1 C1 C6 133.85(17)
C6 C1 C2 C3 -0.2(3)
N1 C1 C2 C3 -178.41(15)
C1 C2 C3 C4 -1.1(3)
C2 C3 C4 C5 1.6(3)
C3 C4 C5 C6 -0.8(3)
C4 C5 C6 C1 -0.4(2)
C4 C5 C6 C7 -175.03(15)
C2 C1 C6 C5 0.9(2)
N1 C1 C6 C5 179.09(14)
C2 C1 C6 C7 175.42(16)
N1 C1 C6 C7 -6.4(2)
C8 N2 C7 O3 -4.0(3)
C8 N2 C7 C6 174.41(14)
C5 C6 C7 O3 127.81(18)
C1 C6 C7 O3 -46.6(2)
C5 C6 C7 N2 -50.7(2)
C1 C6 C7 N2 134.93(16)
C7 N2 C8 C9 -117.22(18)
C7 N2 C8 C13 66.0(2)
C13 C8 C9 C10 1.6(2)
N2 C8 C9 C10 -175.15(15)
C8 C9 C10 C11 -1.5(2)
C9 C10 C11 C12 0.3(3)
C10 C11 C12 C13 0.9(3)
C9 C8 C13 C12 -0.5(2)
N2 C8 C13 C12 176.21(15)
C9 C8 C13 N3 -175.97(15)
N2 C8 C13 N3 0.7(2)
C11 C12 C13 C8 -0.8(2)
C11 C12 C13 N3 174.77(15)

loop_
_cell_oxdiff_twin_id
_cell_oxdiff_twin_matrix_11
_cell_oxdiff_twin_matrix_12
_cell_oxdiff_twin_matrix_13
_cell_oxdiff_twin_matrix_21
_cell_oxdiff_twin_matrix_22
_cell_oxdiff_twin_matrix_23
_cell_oxdiff_twin_matrix_31
_cell_oxdiff_twin_matrix_32
_cell_oxdiff_twin_matrix_33
1 1.0000 0.0000 0.0000 0.0000 1.0000 0.0000 0.0000 0.0000 1.0000
2 -1.0005 0.0005 -0.0003 -0.0003 -0.9998 -0.0002 -0.3914 -0.5888 0.9998

loop_
_diffrn_oxdiff_twin_id
_diffrn_oxdiff_twin_ratio
_diffrn_oxdiff_twin_reflns_isolated
_diffrn_oxdiff_twin_reflns_overlapped
1 0.4589 4347 2628
2 0.5411 4339 2628
